data_7062941
loop_
_publ_author_name
'Uvarova, Marina A.'
'Lutsenko, Irina A.'
'Shmelev, Maxim A.'
'Nefedov, Sergey E.'
'Bekker, Olga B.'
'Lashkin, Arseniy I.'
'Shender, Victoria O.'
'Eremenko, Igor L.'

_publ_section_title
;
 Research of the influence of anions in complexes [CuPhen(Hpz)2X2] (X =
 CF3COO&#x2212;, Otf&#x2212;, Cl&#x2212;) on the structure and bioactivity
;
_journal_issue 2
_journal_name_full 'New Journal of Chemistry'
_journal_page_first 717
_journal_page_last 723
_journal_paper_doi 10.1039/D3NJ04903E
_journal_volume 48
_journal_year 2024
_chemical_formula_moiety 'C18 H16 Cl Cu N6, Cl'
_chemical_formula_sum 'C18 H16 Cl2 Cu N6'
_chemical_formula_weight 450.81
_space_group_crystal_system monoclinic
_space_group_IT_number 14
_space_group_name_Hall '-P 2ybc'
_space_group_name_H-M_alt 'P 1 21/c 1'
_atom_sites_solution_hydrogens geom
_audit_creation_date 2023-08-16
_audit_creation_method
;
Olex2 1.5
(compiled 2023.03.06 svn.rbb2c1857 for OlexSys, GUI svn.r6748)
;
_audit_update_record
;
2023-11-28 deposited with the CCDC.	2023-12-01 downloaded from the CCDC.
;
_cell_angle_alpha 90
_cell_angle_beta 95.674(8)
_cell_angle_gamma 90
_cell_formula_units_Z 4
_cell_length_a 13.2386(14)
_cell_length_b 8.9177(13)
_cell_length_c 15.758(2)
_cell_measurement_reflns_used 668
_cell_measurement_temperature 100.0
_cell_measurement_theta_max 27.79
_cell_measurement_theta_min 2.63
_cell_volume 1851.2(4)
_computing_cell_refinement 'SAINT V8.40A (Bruker, 2019)'
_computing_data_collection 'Bruker SMART'
_computing_data_reduction 'SAINT V8.40A (Bruker, 2019)'
_computing_molecular_graphics 'Olex2 1.5 (Dolomanov et al., 2009)'
_computing_publication_material 'Olex2 1.5 (Dolomanov et al., 2009)'
_computing_structure_refinement 'XL  (Sheldrick, 2008)'
_diffrn_ambient_temperature 100.00
_diffrn_measured_fraction_theta_full 0.979
_diffrn_measured_fraction_theta_max 0.969
_diffrn_measurement_device_type 'Bruker APEX-II CCD'
_diffrn_measurement_method '\f and \w scans'
_diffrn_radiation_type MoK\a
_diffrn_radiation_wavelength 0.71073
_diffrn_reflns_av_R_equivalents 0.0512
_diffrn_reflns_av_unetI/netI 0.0925
_diffrn_reflns_Laue_measured_fraction_full 0.979
_diffrn_reflns_Laue_measured_fraction_max 0.969
_diffrn_reflns_limit_h_max 18
_diffrn_reflns_limit_h_min -18
_diffrn_reflns_limit_k_max 12
_diffrn_reflns_limit_k_min -9
_diffrn_reflns_limit_l_max 22
_diffrn_reflns_limit_l_min -13
_diffrn_reflns_number 11821
_diffrn_reflns_point_group_measured_fraction_full 0.979
_diffrn_reflns_point_group_measured_fraction_max 0.969
_diffrn_reflns_theta_full 25.242
_diffrn_reflns_theta_max 30.498
_diffrn_reflns_theta_min 2.598
_exptl_absorpt_coefficient_mu 1.485
_exptl_absorpt_correction_T_max 0.7461
_exptl_absorpt_correction_T_min 0.6533
_exptl_absorpt_correction_type multi-scan
_exptl_absorpt_process_details
;
SADABS-2016/2 (Bruker,2016/2) was used for absorption correction.
wR2(int) was 0.0561 before and 0.0442 after correction.
The Ratio of minimum to maximum transmission is 0.8756.
The \l/2 correction factor is Not present.
;
_exptl_crystal_colour blue
_exptl_crystal_colour_primary blue
_exptl_crystal_density_diffrn 1.617
_exptl_crystal_description block
_exptl_crystal_F_000 916
_exptl_crystal_size_max 0.15
_exptl_crystal_size_mid 0.15
_exptl_crystal_size_min 0.1
_refine_diff_density_max 0.591
_refine_diff_density_min -0.877
_refine_diff_density_rms 0.118
_refine_ls_extinction_method none
_refine_ls_goodness_of_fit_ref 1.030
_refine_ls_hydrogen_treatment constr
_refine_ls_matrix_type full
_refine_ls_number_parameters 244
_refine_ls_number_reflns 5471
_refine_ls_number_restraints 0
_refine_ls_restrained_S_all 1.030
_refine_ls_R_factor_all 0.0974
_refine_ls_R_factor_gt 0.0493
_refine_ls_shift/su_max 0.001
_refine_ls_shift/su_mean 0.000
_refine_ls_structure_factor_coef Fsqd
_refine_ls_weighting_details 'w=1/[\s^2^(Fo^2^)+(0.0277P)^2^+1.6047P] where P=(Fo^2^+2Fc^2^)/3'
_refine_ls_weighting_scheme calc
_refine_ls_wR_factor_gt 0.0856
_refine_ls_wR_factor_ref 0.0979
_reflns_Friedel_coverage 0.000
_reflns_number_gt 3608
_reflns_number_total 5471
_reflns_threshold_expression 'I > 2\s(I)'
_cod_data_source_file d3nj04903e2.cif
_cod_data_source_block 01_a
_cod_original_cell_volume 1851.3(4)
_cod_database_code 7062941
_shelx_shelxl_version_number 2014/7
_shelx_space_group_comment
;
The symmetry employed for this shelxl refinement is uniquely defined
by the following loop, which should always be used as a source of
symmetry information in preference to the above space-group names.
They are only intended as comments.
;
_shelx_estimated_absorpt_t_max 0.866
_shelx_estimated_absorpt_t_min 0.808
_olex2_refinement_description
;
1. Fixed Uiso
 At 1.2 times of:
  All C(H) groups, All N(H) groups
2.a Aromatic/amide H refined with riding coordinates:
 N1(H1), N4(H4), C16(H16), C7(H7), C9(H9), C4(H4A), C15(H15), C8(H8), C11(H11),
  C1(H1A), C6(H6), C5(H5), C2(H2), C3(H3), C14(H14), C12(H12)
;
_olex2_submission_special_instructions 'No special instructions were received'

loop_
_space_group_symop_operation_xyz
'x, y, z'
'-x, y+1/2, -z+1/2'
'-x, -y, -z'
'x, -y-1/2, z-1/2'

loop_
_atom_site_label
_atom_site_type_symbol
_atom_site_fract_x
_atom_site_fract_y
_atom_site_fract_z
_atom_site_U_iso_or_equiv
_atom_site_adp_type
_atom_site_occupancy
_atom_site_site_symmetry_order
_atom_site_calc_flag
_atom_site_refinement_flags_posn
_atom_site_refinement_flags_adp
_atom_site_refinement_flags_occupancy
_atom_site_disorder_assembly
_atom_site_disorder_group
Cu1 Cu 0.78682(2) 0.78547(4) 0.58013(2) 0.01409(10) Uani 1 1 d . . . . .
Cl1 Cl 0.85439(5) 0.99409(8) 0.48907(5) 0.02110(17) Uani 1 1 d . . . . .
Cl2 Cl 0.71167(5) 0.53095(9) 0.68305(4) 0.01905(17) Uani 1 1 d . . . . .
N5 N 0.70618(17) 0.9220(3) 0.65063(15) 0.0144(5) Uani 1 1 d . . . . .
N1 N 0.83180(17) 0.4796(3) 0.53038(15) 0.0152(5) Uani 1 1 d . . . . .
H1 H 0.8029 0.4469 0.5748 0.018 Uiso 1 1 calc R U . . .
N4 N 0.99843(17) 0.8670(3) 0.64510(16) 0.0169(5) Uani 1 1 d . . . . .
H4 H 1.0050 0.9169 0.5978 0.020 Uiso 1 1 calc R U . . .
N6 N 0.64671(17) 0.7504(2) 0.51772(15) 0.0133(5) Uani 1 1 d . . . . .
N3 N 0.91205(16) 0.7972(3) 0.66288(15) 0.0143(5) Uani 1 1 d . . . . .
N2 N 0.84532(16) 0.6253(3) 0.51233(14) 0.0129(5) Uani 1 1 d . . . . .
C16 C 0.6194(2) 0.6649(3) 0.45042(18) 0.0164(6) Uani 1 1 d . . . . .
H16 H 0.6708 0.6173 0.4222 0.020 Uiso 1 1 calc R U . . .
C17 C 0.5721(2) 0.8184(3) 0.55690(18) 0.0134(6) Uani 1 1 d . . . . .
C7 C 0.7386(2) 1.0136(3) 0.71401(19) 0.0199(6) Uani 1 1 d . . . . .
H7 H 0.8095 1.0212 0.7300 0.024 Uiso 1 1 calc R U . . .
C18 C 0.6045(2) 0.9124(3) 0.62824(18) 0.0135(6) Uani 1 1 d . . . . .
C9 C 0.5701(2) 1.0872(4) 0.73710(19) 0.0226(7) Uani 1 1 d . . . . .
H9 H 0.5244 1.1434 0.7675 0.027 Uiso 1 1 calc R U . . .
C4 C 0.9342(2) 0.7350(3) 0.73919(19) 0.0178(6) Uani 1 1 d . . . . .
H4A H 0.8881 0.6771 0.7682 0.021 Uiso 1 1 calc R U . . .
C15 C 0.5179(2) 0.6422(3) 0.4195(2) 0.0197(7) Uani 1 1 d . . . . .
H15 H 0.5011 0.5798 0.3713 0.024 Uiso 1 1 calc R U . . .
C10 C 0.5324(2) 0.9915(3) 0.67035(19) 0.0174(6) Uani 1 1 d . . . . .
C8 C 0.6721(2) 1.0994(4) 0.75816(19) 0.0228(7) Uani 1 1 d . . . . .
H8 H 0.6980 1.1654 0.8024 0.027 Uiso 1 1 calc R U . . .
C11 C 0.4266(2) 0.9728(4) 0.6414(2) 0.0214(7) Uani 1 1 d . . . . .
H11 H 0.3770 1.0244 0.6699 0.026 Uiso 1 1 calc R U . . .
C1 C 0.8681(2) 0.3905(3) 0.47172(19) 0.0173(6) Uani 1 1 d . . . . .
H1A H 0.8670 0.2840 0.4711 0.021 Uiso 1 1 calc R U . . .
C13 C 0.4690(2) 0.8034(3) 0.53007(18) 0.0162(6) Uani 1 1 d . . . . .
C6 C 1.0727(2) 0.8502(4) 0.7090(2) 0.0215(7) Uani 1 1 d . . . . .
H6 H 1.1396 0.8894 0.7107 0.026 Uiso 1 1 calc R U . . .
C5 C 1.0343(2) 0.7664(4) 0.7709(2) 0.0206(7) Uani 1 1 d . . . . .
H5 H 1.0682 0.7360 0.8240 0.025 Uiso 1 1 calc R U . . .
C2 C 0.9071(2) 0.4815(3) 0.41307(19) 0.0179(6) Uani 1 1 d . . . . .
H2 H 0.9383 0.4520 0.3639 0.021 Uiso 1 1 calc R U . . .
C3 C 0.8911(2) 0.6265(3) 0.44111(18) 0.0161(6) Uani 1 1 d . . . . .
H3 H 0.9104 0.7148 0.4130 0.019 Uiso 1 1 calc R U . . .
C14 C 0.4429(2) 0.7106(4) 0.4591(2) 0.0210(7) Uani 1 1 d . . . . .
H14 H 0.3736 0.6956 0.4388 0.025 Uiso 1 1 calc R U . . .
C12 C 0.3966(2) 0.8834(4) 0.5748(2) 0.0219(7) Uani 1 1 d . . . . .
H12 H 0.3262 0.8732 0.5571 0.026 Uiso 1 1 calc R U . . .

loop_
_atom_site_aniso_label
_atom_site_aniso_U_11
_atom_site_aniso_U_22
_atom_site_aniso_U_33
_atom_site_aniso_U_23
_atom_site_aniso_U_13
_atom_site_aniso_U_12
Cu1 0.00995(16) 0.01492(19) 0.01719(19) -0.00494(16) 0.00037(13) 0.00225(15)
Cl1 0.0133(3) 0.0156(4) 0.0347(4) 0.0084(3) 0.0036(3) 0.0005(3)
Cl2 0.0158(3) 0.0248(4) 0.0168(4) 0.0022(3) 0.0029(3) -0.0019(3)
N5 0.0133(12) 0.0148(13) 0.0155(12) -0.0024(10) 0.0032(10) 0.0011(10)
N1 0.0164(12) 0.0122(13) 0.0174(12) 0.0001(10) 0.0041(10) 0.0001(10)
N4 0.0123(12) 0.0154(13) 0.0236(14) -0.0008(11) 0.0045(10) -0.0021(10)
N6 0.0125(11) 0.0102(12) 0.0168(12) 0.0013(10) 0.0002(10) 0.0001(9)
N3 0.0103(11) 0.0144(13) 0.0181(13) -0.0050(11) 0.0011(9) -0.0007(9)
N2 0.0144(12) 0.0099(12) 0.0146(12) 0.0011(10) 0.0027(10) 0.0014(9)
C16 0.0181(14) 0.0141(15) 0.0166(15) -0.0014(12) -0.0009(12) 0.0018(11)
C17 0.0135(13) 0.0109(14) 0.0164(15) 0.0037(11) 0.0039(11) 0.0018(10)
C7 0.0214(15) 0.0183(16) 0.0199(15) -0.0025(13) 0.0014(13) 0.0011(13)
C18 0.0123(13) 0.0128(14) 0.0160(14) 0.0036(12) 0.0040(11) 0.0016(11)
C9 0.0283(17) 0.0225(18) 0.0184(16) 0.0027(14) 0.0103(14) 0.0092(14)
C4 0.0154(14) 0.0193(16) 0.0187(15) -0.0043(13) 0.0021(12) 0.0018(12)
C15 0.0183(15) 0.0155(16) 0.0239(16) -0.0004(13) -0.0050(13) -0.0055(12)
C10 0.0191(15) 0.0165(15) 0.0180(15) 0.0058(13) 0.0088(12) 0.0072(12)
C8 0.0316(18) 0.0190(17) 0.0174(16) -0.0063(13) 0.0002(14) 0.0046(14)
C11 0.0177(15) 0.0250(18) 0.0233(16) 0.0093(14) 0.0106(13) 0.0093(13)
C1 0.0157(14) 0.0133(15) 0.0227(16) -0.0043(13) 0.0002(12) 0.0040(12)
C13 0.0126(13) 0.0162(16) 0.0201(15) 0.0084(13) 0.0029(12) 0.0010(11)
C6 0.0122(14) 0.0226(17) 0.0288(18) -0.0114(14) -0.0026(13) 0.0004(12)
C5 0.0169(15) 0.0239(17) 0.0197(16) -0.0075(14) -0.0046(12) 0.0050(12)
C2 0.0177(14) 0.0209(16) 0.0150(14) -0.0046(13) 0.0010(12) 0.0041(12)
C3 0.0160(14) 0.0180(15) 0.0148(14) 0.0022(13) 0.0038(12) 0.0030(12)
C14 0.0127(14) 0.0232(17) 0.0263(17) 0.0073(14) -0.0022(12) -0.0035(13)
C12 0.0103(14) 0.0276(18) 0.0279(17) 0.0133(15) 0.0031(13) 0.0025(12)

loop_
_atom_type_symbol
_atom_type_description
_atom_type_scat_dispersion_real
_atom_type_scat_dispersion_imag
_atom_type_scat_source
C C 0.0033 0.0016 'International Tables Vol C Tables 4.2.6.8 and 6.1.1.4'
H H 0.0000 0.0000 'International Tables Vol C Tables 4.2.6.8 and 6.1.1.4'
Cl Cl 0.1484 0.1585 'International Tables Vol C Tables 4.2.6.8 and 6.1.1.4'
Cu Cu 0.3201 1.2651 'International Tables Vol C Tables 4.2.6.8 and 6.1.1.4'
N N 0.0061 0.0033 'International Tables Vol C Tables 4.2.6.8 and 6.1.1.4'

loop_
_geom_angle_atom_site_label_1
_geom_angle_atom_site_label_2
_geom_angle_atom_site_label_3
_geom_angle
_geom_angle_site_symmetry_1
_geom_angle_site_symmetry_3
_geom_angle_publ_flag
N5 Cu1 Cl1 95.91(7) . . ?
N5 Cu1 N6 81.52(9) . . ?
N6 Cu1 Cl1 101.11(7) . . ?
N3 Cu1 Cl1 90.82(7) . . ?
N3 Cu1 N5 93.36(9) . . ?
N3 Cu1 N6 167.41(9) . . ?
N2 Cu1 Cl1 92.55(7) . . ?
N2 Cu1 N5 169.54(9) . . ?
N2 Cu1 N6 90.85(9) . . ?
N2 Cu1 N3 92.63(9) . . ?
C7 N5 Cu1 129.4(2) . . ?
C7 N5 C18 118.1(3) . . ?
C18 N5 Cu1 112.49(18) . . ?
N2 N1 H1 124.4 . . ?
C1 N1 H1 124.4 . . ?
C1 N1 N2 111.2(2) . . ?
N3 N4 H4 124.3 . . ?
C6 N4 H4 124.3 . . ?
C6 N4 N3 111.4(3) . . ?
C16 N6 Cu1 129.6(2) . . ?
C16 N6 C17 117.8(3) . . ?
C17 N6 Cu1 112.38(18) . . ?
N4 N3 Cu1 123.30(19) . . ?
C4 N3 Cu1 131.2(2) . . ?
C4 N3 N4 105.3(2) . . ?
N1 N2 Cu1 120.90(18) . . ?
C3 N2 Cu1 133.2(2) . . ?
C3 N2 N1 105.5(2) . . ?
N6 C16 H16 118.7 . . ?
N6 C16 C15 122.6(3) . . ?
C15 C16 H16 118.7 . . ?
N6 C17 C18 116.3(2) . . ?
N6 C17 C13 123.6(3) . . ?
C13 C17 C18 120.1(3) . . ?
N5 C7 H7 118.8 . . ?
N5 C7 C8 122.5(3) . . ?
C8 C7 H7 118.8 . . ?
N5 C18 C17 116.9(2) . . ?
N5 C18 C10 123.2(3) . . ?
C10 C18 C17 120.0(3) . . ?
C10 C9 H9 120.0 . . ?
C8 C9 H9 120.0 . . ?
C8 C9 C10 120.0(3) . . ?
N3 C4 H4A 124.6 . . ?
N3 C4 C5 110.8(3) . . ?
C5 C4 H4A 124.6 . . ?
C16 C15 H15 120.3 . . ?
C14 C15 C16 119.5(3) . . ?
C14 C15 H15 120.3 . . ?
C18 C10 C9 116.8(3) . . ?
C18 C10 C11 118.5(3) . . ?
C9 C10 C11 124.7(3) . . ?
C7 C8 H8 120.3 . . ?
C9 C8 C7 119.4(3) . . ?
C9 C8 H8 120.3 . . ?
C10 C11 H11 119.4 . . ?
C12 C11 C10 121.2(3) . . ?
C12 C11 H11 119.4 . . ?
N1 C1 H1A 126.3 . . ?
N1 C1 C2 107.4(3) . . ?
C2 C1 H1A 126.3 . . ?
C17 C13 C14 117.0(3) . . ?
C17 C13 C12 119.0(3) . . ?
C14 C13 C12 124.0(3) . . ?
N4 C6 H6 126.3 . . ?
N4 C6 C5 107.4(3) . . ?
C5 C6 H6 126.3 . . ?
C4 C5 H5 127.4 . . ?
C6 C5 C4 105.2(3) . . ?
C6 C5 H5 127.4 . . ?
C1 C2 H2 127.5 . . ?
C1 C2 C3 104.9(3) . . ?
C3 C2 H2 127.5 . . ?
N2 C3 C2 111.0(3) . . ?
N2 C3 H3 124.5 . . ?
C2 C3 H3 124.5 . . ?
C15 C14 C13 119.5(3) . . ?
C15 C14 H14 120.2 . . ?
C13 C14 H14 120.2 . . ?
C11 C12 C13 121.2(3) . . ?
C11 C12 H12 119.4 . . ?
C13 C12 H12 119.4 . . ?

loop_
_geom_bond_atom_site_label_1
_geom_bond_atom_site_label_2
_geom_bond_distance
_geom_bond_site_symmetry_2
_geom_bond_publ_flag
Cu1 Cl1 2.5639(8) . ?
Cu1 N5 2.022(2) . ?
Cu1 N6 2.036(2) . ?
Cu1 N3 2.008(2) . ?
Cu1 N2 1.986(2) . ?
N5 C7 1.328(4) . ?
N5 C18 1.360(3) . ?
N1 H1 0.8800 . ?
N1 N2 1.346(3) . ?
N1 C1 1.343(4) . ?
N4 H4 0.8800 . ?
N4 N3 1.355(3) . ?
N4 C6 1.344(4) . ?
N6 C16 1.327(4) . ?
N6 C17 1.358(3) . ?
N3 C4 1.330(4) . ?
N2 C3 1.327(3) . ?
C16 H16 0.9500 . ?
C16 C15 1.398(4) . ?
C17 C18 1.434(4) . ?
C17 C13 1.395(4) . ?
C7 H7 0.9500 . ?
C7 C8 1.402(4) . ?
C18 C10 1.405(4) . ?
C9 H9 0.9500 . ?
C9 C10 1.407(4) . ?
C9 C8 1.363(4) . ?
C4 H4A 0.9500 . ?
C4 C5 1.397(4) . ?
C15 H15 0.9500 . ?
C15 C14 1.367(4) . ?
C10 C11 1.440(4) . ?
C8 H8 0.9500 . ?
C11 H11 0.9500 . ?
C11 C12 1.346(4) . ?
C1 H1A 0.9500 . ?
C1 C2 1.369(4) . ?
C13 C14 1.407(4) . ?
C13 C12 1.435(4) . ?
C6 H6 0.9500 . ?
C6 C5 1.367(4) . ?
C5 H5 0.9500 . ?
C2 H2 0.9500 . ?
C2 C3 1.390(4) . ?
C3 H3 0.9500 . ?
C14 H14 0.9500 . ?
C12 H12 0.9500 . ?

loop_
_geom_torsion_atom_site_label_1
_geom_torsion_atom_site_label_2
_geom_torsion_atom_site_label_3
_geom_torsion_atom_site_label_4
_geom_torsion
_geom_torsion_site_symmetry_1
_geom_torsion_site_symmetry_2
_geom_torsion_site_symmetry_3
_geom_torsion_site_symmetry_4
_geom_torsion_publ_flag
Cu1 N5 C7 C8 -178.6(2) . . . . ?
Cu1 N5 C18 C17 -4.1(3) . . . . ?
Cu1 N5 C18 C10 177.2(2) . . . . ?
Cu1 N6 C16 C15 174.1(2) . . . . ?
Cu1 N6 C17 C18 5.8(3) . . . . ?
Cu1 N6 C17 C13 -175.6(2) . . . . ?
Cu1 N3 C4 C5 175.7(2) . . . . ?
Cu1 N2 C3 C2 -172.43(19) . . . . ?
N5 C7 C8 C9 1.4(5) . . . . ?
N5 C18 C10 C9 1.7(4) . . . . ?
N5 C18 C10 C11 -179.9(3) . . . . ?
N1 N2 C3 C2 0.0(3) . . . . ?
N1 C1 C2 C3 -0.1(3) . . . . ?
N4 N3 C4 C5 0.7(3) . . . . ?
N4 C6 C5 C4 0.3(3) . . . . ?
N6 C16 C15 C14 0.3(5) . . . . ?
N6 C17 C18 N5 -1.2(4) . . . . ?
N6 C17 C18 C10 177.5(2) . . . . ?
N6 C17 C13 C14 0.8(4) . . . . ?
N6 C17 C13 C12 -178.4(3) . . . . ?
N3 N4 C6 C5 0.1(3) . . . . ?
N3 C4 C5 C6 -0.7(3) . . . . ?
N2 N1 C1 C2 0.1(3) . . . . ?
C16 N6 C17 C18 -178.7(2) . . . . ?
C16 N6 C17 C13 -0.2(4) . . . . ?
C16 C15 C14 C13 0.3(5) . . . . ?
C17 N6 C16 C15 -0.4(4) . . . . ?
C17 C18 C10 C9 -177.0(3) . . . . ?
C17 C18 C10 C11 1.4(4) . . . . ?
C17 C13 C14 C15 -0.9(4) . . . . ?
C17 C13 C12 C11 0.4(4) . . . . ?
C7 N5 C18 C17 177.0(3) . . . . ?
C7 N5 C18 C10 -1.8(4) . . . . ?
C18 N5 C7 C8 0.2(4) . . . . ?
C18 C17 C13 C14 179.3(3) . . . . ?
C18 C17 C13 C12 0.1(4) . . . . ?
C18 C10 C11 C12 -0.9(4) . . . . ?
C9 C10 C11 C12 177.3(3) . . . . ?
C10 C9 C8 C7 -1.3(5) . . . . ?
C10 C11 C12 C13 0.0(5) . . . . ?
C8 C9 C10 C18 -0.1(4) . . . . ?
C8 C9 C10 C11 -178.4(3) . . . . ?
C1 N1 N2 Cu1 173.51(17) . . . . ?
C1 N1 N2 C3 -0.1(3) . . . . ?
C1 C2 C3 N2 0.0(3) . . . . ?
C13 C17 C18 N5 -179.8(3) . . . . ?
C13 C17 C18 C10 -1.0(4) . . . . ?
C6 N4 N3 Cu1 -175.97(19) . . . . ?
C6 N4 N3 C4 -0.5(3) . . . . ?
C14 C13 C12 C11 -178.7(3) . . . . ?
C12 C13 C14 C15 178.3(3) . . . . ?
